data_7160725
loop_
_publ_author_name
'Elizondo, Anna I.'
'McCarty, Kevin D.'
'Arman, Hadi D.'
'Guengerich, F. Peter'
'Yoshimoto, Francis K.'

_publ_section_title
;
 A synthesis of 1&#x3b2;-hydroxytestosterone, a metabolite of xenobiotic
 human cytochrome P450 enzymes, beginning with a borylation of boldione.
;
_journal_issue 42
_journal_name_full 'Organic &amp; biomolecular chemistry'
_journal_page_first 9618
_journal_page_last 9623
_journal_paper_doi 10.1039/d5ob01218j
_journal_volume 23
_journal_year 2025
_chemical_absolute_configuration ad
_chemical_formula_moiety 'C19 H30 O3, H2 O'
_chemical_formula_sum 'C19 H32 O4'
_chemical_formula_weight 324.44
_space_group_crystal_system orthorhombic
_space_group_IT_number 19
_space_group_name_Hall 'P 2ac 2ab'
_space_group_name_H-M_alt 'P 21 21 21'
_atom_sites_solution_hydrogens mixed
_audit_creation_date 2025-05-01
_audit_creation_method
;
Olex2 1.5
(compiled 2025.04.05 svn.rf049d14d for OlexSys, GUI svn.r7224)
;
_audit_update_record
;
2025-05-02 deposited with the CCDC.	2025-09-03 downloaded from the CCDC.
;
_cell_angle_alpha 90
_cell_angle_beta 90
_cell_angle_gamma 90
_cell_formula_units_Z 4
_cell_length_a 7.94675(7)
_cell_length_b 9.36032(10)
_cell_length_c 23.0080(3)
_cell_measurement_reflns_used 11543
_cell_measurement_temperature 100.00(10)
_cell_measurement_theta_max 76.4340
_cell_measurement_theta_min 3.8420
_cell_volume 1711.43(3)
_computing_cell_refinement 'CrysAlisPro 1.171.43.126a (Rigaku OD, 2024)'
_computing_data_collection 'CrysAlisPro 1.171.43.126a (Rigaku OD, 2024)'
_computing_data_reduction 'CrysAlisPro 1.171.43.126a (Rigaku OD, 2024)'
_computing_molecular_graphics 'Olex2 1.5 (Dolomanov et al., 2009)'
_computing_publication_material 'Olex2 1.5 (Dolomanov et al., 2009)'
_computing_structure_refinement 'SHELXL 2014/7 (Sheldrick, 2015)'
_computing_structure_solution 'SHELXT  (Sheldrick, 2015)'
_diffrn_ambient_environment N~2~
_diffrn_ambient_temperature 100.00(10)
_diffrn_detector 'Hybrid Pixel Array Detector'
_diffrn_detector_area_resol_mean 10.0000
_diffrn_detector_type HyPix
_diffrn_measured_fraction_theta_full 0.999
_diffrn_measured_fraction_theta_max 0.969
_diffrn_measurement_details
;
List of Runs (angles in degrees, time in seconds):

  # Type    Start    End  Width  t~exp~   \w     \q     \k     \f   Frames
#--------------------------------------------------------------------------
  1  \w   -162.00 -68.00   0.50    0.11    --  -91.75-133.00  -3.00  188
  2  \w   -162.00 -68.00   0.50    0.11    --  -91.75-133.00  -3.00  188
  3  \w   -119.00 -83.00   0.50    0.05    --  -46.90 -57.00 -90.00   72
  4  \w   -119.00 -83.00   0.50    0.05    --  -46.90 -57.00   0.00   72
  5  \w   -119.00 -83.00   0.50    0.05    --  -46.90 -57.00  60.00   72
  6  \w    -85.00 -22.00   0.50    0.11    --  -91.75 125.00-150.00  126
  7  \w    -92.00 -17.00   0.50    0.05    --  -46.90 133.00  65.00  150
  8  \w    -51.00 -19.00   0.50    0.11    --  -91.75  45.00 -30.00   64
  9  \w    -46.00 -18.00   0.50    0.11    --  -91.75  40.00  16.00   56
 10  \w    -51.00 -19.00   0.50    0.11    --  -91.75  45.00  30.00   64
 11  \w    -51.00 -19.00   0.50    0.11    --  -91.75  45.00  90.00   64
 12  \w    -51.00 -19.00   0.50    0.11    --  -91.75  45.00 120.00   64
 13  \w    -46.00  27.00   0.50    0.05    --  -46.90  40.00  16.00  146
 14  \w    101.00 178.00   0.50    0.11    --  106.91  80.00-177.00  154
 15  \w     32.00  85.00   0.50    0.05    --   46.90  37.00  60.00  106
 16  \w     93.00 178.00   0.50    0.11    --  106.91  45.00 150.00  170
 17  \w     93.00 178.00   0.50    0.11    --  106.91  45.00 150.00  170
 18  \w     92.00 178.00   0.50    0.11    --  106.91  30.00  90.00  172
 19  \w     95.00 177.00   0.50    0.11    --  106.91 125.00 -90.00  164
 20  \w     95.00 177.00   0.50    0.11    --  106.91 125.00 -90.00  164
 21  \w     34.00  71.00   0.50    0.11    --  106.91 -61.00-150.00   74
 22  \w     34.00 101.00   0.50    0.11    --  106.91 -77.00 120.00  134
;
_diffrn_measurement_device 'four-circle diffractometer'
_diffrn_measurement_device_type 'XtaLAB Synergy, Dualflex, HyPix'
_diffrn_measurement_method '\w scans'
_diffrn_orient_matrix_type 'CrysAlisPro convention (1999,Acta A55,543-557)'
_diffrn_orient_matrix_UB_11 0.0490318000
_diffrn_orient_matrix_UB_12 -0.0729834000
_diffrn_orient_matrix_UB_13 0.0576084000
_diffrn_orient_matrix_UB_21 -0.0867069000
_diffrn_orient_matrix_UB_22 0.1209865000
_diffrn_orient_matrix_UB_23 0.0341828000
_diffrn_orient_matrix_UB_31 -0.1661793000
_diffrn_orient_matrix_UB_32 -0.0844233000
_diffrn_orient_matrix_UB_33 -0.0009132000
_diffrn_radiation_monochromator mirror
_diffrn_radiation_probe x-ray
_diffrn_radiation_type 'Cu K\a'
_diffrn_radiation_wavelength 1.54184
_diffrn_reflns_av_R_equivalents 0.0350
_diffrn_reflns_av_unetI/netI 0.0250
_diffrn_reflns_Laue_measured_fraction_full 0.999
_diffrn_reflns_Laue_measured_fraction_max 0.969
_diffrn_reflns_limit_h_max 9
_diffrn_reflns_limit_h_min -9
_diffrn_reflns_limit_k_max 11
_diffrn_reflns_limit_k_min -11
_diffrn_reflns_limit_l_max 29
_diffrn_reflns_limit_l_min -27
_diffrn_reflns_number 16382
_diffrn_reflns_point_group_measured_fraction_full 0.998
_diffrn_reflns_point_group_measured_fraction_max 0.947
_diffrn_reflns_theta_full 67.684
_diffrn_reflns_theta_max 76.612
_diffrn_reflns_theta_min 3.842
_diffrn_source 'micro-focus sealed X-ray tube'
_diffrn_source_type 'PhotonJet (Cu) X-ray Source'
_exptl_absorpt_coefficient_mu 0.688
_exptl_absorpt_correction_T_max 1.000
_exptl_absorpt_correction_T_min 0.683
_exptl_absorpt_correction_type gaussian
_exptl_absorpt_process_details
;
CrysAlisPro 1.171.43.126a (Rigaku Oxford Diffraction, 2024)
Numerical absorption correction based on gaussian integration over
a multifaceted crystal model
Empirical absorption correction using spherical harmonics,
implemented in SCALE3 ABSPACK scaling algorithm.
;
_exptl_crystal_colour 'clear colourless'
_exptl_crystal_colour_lustre clear
_exptl_crystal_colour_primary colourless
_exptl_crystal_density_diffrn 1.259
_exptl_crystal_description plank
_exptl_crystal_F_000 712
_exptl_crystal_size_max 0.118
_exptl_crystal_size_mid 0.112
_exptl_crystal_size_min 0.07
_refine_diff_density_max 0.210
_refine_diff_density_min -0.151
_refine_diff_density_rms 0.034
_refine_ls_abs_structure_details
;
 Flack x determined using 1345 quotients [(I+)-(I-)]/[(I+)+(I-)]
 (Parsons, Flack and Wagner, Acta Cryst. B69 (2013) 249-259).
;
_refine_ls_abs_structure_Flack -0.07(8)
_refine_ls_extinction_coef 0.0013(3)
_refine_ls_extinction_expression Fc^*^=kFc[1+0.001xFc^2^\l^3^/sin(2\q)]^-1/4^
_refine_ls_extinction_method 'SHELXL-2014/7 (Sheldrick 2014'
_refine_ls_goodness_of_fit_ref 1.028
_refine_ls_hydrogen_treatment mixed
_refine_ls_matrix_type full
_refine_ls_number_parameters 222
_refine_ls_number_reflns 3410
_refine_ls_number_restraints 0
_refine_ls_restrained_S_all 1.028
_refine_ls_R_factor_all 0.0288
_refine_ls_R_factor_gt 0.0281
_refine_ls_shift/su_max 0.006
_refine_ls_shift/su_mean 0.001
_refine_ls_structure_factor_coef Fsqd
_refine_ls_weighting_details 'w=1/[\s^2^(Fo^2^)+(0.0404P)^2^+0.3755P] where P=(Fo^2^+2Fc^2^)/3'
_refine_ls_weighting_scheme calc
_refine_ls_wR_factor_gt 0.0734
_refine_ls_wR_factor_ref 0.0739
_reflns_Friedel_coverage 0.691
_reflns_Friedel_fraction_full 0.996
_reflns_Friedel_fraction_max 0.918
_reflns_number_gt 3326
_reflns_number_total 3410
_reflns_threshold_expression 'I > 2\s(I)'
_cod_data_source_file d5ob01218j2.cif
_cod_data_source_block hpd913_auto
_cod_depositor_comments 'Adding full bibliography for 7160722--7160727.cif.'
_cod_database_code 7160725
_shelx_shelxl_version_number 2014/7
_chemical_oxdiff_formula 'C H O'
_chemical_oxdiff_usercomment AEIII-036b
_shelx_space_group_comment
;
The symmetry employed for this shelxl refinement is uniquely defined
by the following loop, which should always be used as a source of
symmetry information in preference to the above space-group names.
They are only intended as comments.
;
_shelx_estimated_absorpt_t_max 0.953
_shelx_estimated_absorpt_t_min 0.923
_olex2_refinement_description
;
1. Fixed Uiso
 At 1.2 times of:
  All C(H) groups, All C(H,H) groups
 At 1.5 times of:
  All C(H,H,H) groups, All O(H) groups
2.a Ternary CH refined with riding coordinates:
 C9(H9), C8(H8), C14(H14), C1(H1A), C17(H17), C3(H3A)
2.b Secondary CH2 refined with riding coordinates:
 C12(H12A,H12B), C15(H15A,H15B), C7(H7A,H7B), C2(H2A,H2B), C11(H11A,H11B),
 C16(H16A,H16B), C6(H6A,H6B)
2.c Aromatic/amide H refined with riding coordinates:
 C4(H4)
2.d Idealised Me refined as rotating group:
 C18(H18A,H18B,H18C), C19(H19A,H19B,H19C)
2.e Idealised tetrahedral OH refined as rotating group:
 O1(H1), O3(H3), O2(H2)
;
_olex2_exptl_crystal_mounting_method 'nylon loop'
_olex2_submission_special_instructions 'No special instructions were received'
_oxdiff_exptl_absorpt_empirical_details
;
Empirical correction (ABSPACK) includes:
- Absorption correction using spherical harmonics
- Frame scaling
- Detector area scaling
- B-factor correction
;
_oxdiff_exptl_absorpt_empirical_full_max 1.259
_oxdiff_exptl_absorpt_empirical_full_min 0.836

loop_
_space_group_symop_operation_xyz
'x, y, z'
'-x+1/2, -y, z+1/2'
'x+1/2, -y+1/2, -z'
'-x, y+1/2, -z+1/2'

loop_
_atom_site_label
_atom_site_type_symbol
_atom_site_fract_x
_atom_site_fract_y
_atom_site_fract_z
_atom_site_U_iso_or_equiv
_atom_site_adp_type
_atom_site_occupancy
_atom_site_site_symmetry_order
_atom_site_calc_flag
_atom_site_refinement_flags_posn
_atom_site_refinement_flags_adp
_atom_site_refinement_flags_occupancy
_atom_site_disorder_assembly
_atom_site_disorder_group
O1 O -0.55548(14) -0.19446(13) -0.08288(5) 0.0150(2) Uani 1 1 d . . . . .
H1 H -0.5570 -0.2702 -0.0633 0.023 Uiso 1 1 calc R U . . .
O3 O -0.53938(15) -0.18062(13) -0.41973(5) 0.0174(3) Uani 1 1 d . . . . .
H3 H -0.5532 -0.2608 -0.4354 0.026 Uiso 1 1 calc R U . . .
O2 O -1.06896(15) -0.04499(13) 0.01624(5) 0.0154(3) Uani 1 1 d . . . . .
H2 H -1.0391 0.0258 0.0362 0.023 Uiso 1 1 calc R U . . .
C9 C -0.79044(19) -0.17900(17) -0.19856(7) 0.0115(3) Uani 1 1 d . . . . .
H9 H -0.8184 -0.0749 -0.1996 0.014 Uiso 1 1 calc R U . . .
C10 C -0.82966(19) -0.23038(17) -0.13513(7) 0.0116(3) Uani 1 1 d . . . . .
C4 C -1.0780(2) -0.11951(18) -0.08261(7) 0.0141(3) Uani 1 1 d . . . . .
H4 H -1.1962 -0.1048 -0.0813 0.017 Uiso 1 1 calc R U . . .
C8 C -0.90597(19) -0.25100(17) -0.24425(7) 0.0118(3) Uani 1 1 d . . . . .
H8 H -0.8847 -0.3563 -0.2438 0.014 Uiso 1 1 calc R U . . .
C12 C -0.5674(2) -0.13574(18) -0.27734(7) 0.0145(3) Uani 1 1 d . . . . .
H12A H -0.5910 -0.0320 -0.2793 0.017 Uiso 1 1 calc R U . . .
H12B H -0.4471 -0.1505 -0.2868 0.017 Uiso 1 1 calc R U . . .
C14 C -0.8621(2) -0.19320(18) -0.30440(7) 0.0122(3) Uani 1 1 d . . . . .
H14 H -0.8806 -0.0876 -0.3025 0.015 Uiso 1 1 calc R U . . .
C15 C -0.9616(2) -0.24610(19) -0.35743(7) 0.0155(3) Uani 1 1 d . . . . .
H15A H -1.0743 -0.2011 -0.3592 0.019 Uiso 1 1 calc R U . . .
H15B H -0.9751 -0.3512 -0.3566 0.019 Uiso 1 1 calc R U . . .
C7 C -1.0921(2) -0.22445(19) -0.23050(7) 0.0142(3) Uani 1 1 d . . . . .
H7A H -1.1178 -0.1218 -0.2360 0.017 Uiso 1 1 calc R U . . .
H7B H -1.1626 -0.2796 -0.2580 0.017 Uiso 1 1 calc R U . . .
C5 C -1.01695(19) -0.20177(18) -0.12492(7) 0.0127(3) Uani 1 1 d . . . . .
C13 C -0.6765(2) -0.21417(17) -0.32191(7) 0.0132(3) Uani 1 1 d . . . . .
C18 C -0.6252(2) -0.37142(18) -0.32593(7) 0.0145(3) Uani 1 1 d . . . . .
H18A H -0.5061 -0.3780 -0.3366 0.022 Uiso 1 1 calc R U . . .
H18B H -0.6936 -0.4192 -0.3556 0.022 Uiso 1 1 calc R U . . .
H18C H -0.6431 -0.4177 -0.2882 0.022 Uiso 1 1 calc R U . . .
C2 C -0.8093(2) -0.13075(18) -0.03059(7) 0.0141(3) Uani 1 1 d . . . . .
H2A H -0.8323 -0.2273 -0.0150 0.017 Uiso 1 1 calc R U . . .
H2B H -0.7340 -0.0804 -0.0031 0.017 Uiso 1 1 calc R U . . .
C11 C -0.60281(19) -0.19053(18) -0.21539(7) 0.0133(3) Uani 1 1 d . . . . .
H11A H -0.5349 -0.1347 -0.1874 0.016 Uiso 1 1 calc R U . . .
H11B H -0.5672 -0.2916 -0.2126 0.016 Uiso 1 1 calc R U . . .
C16 C -0.8513(2) -0.1990(2) -0.40940(7) 0.0186(4) Uani 1 1 d . . . . .
H16A H -0.9062 -0.1201 -0.4309 0.022 Uiso 1 1 calc R U . . .
H16B H -0.8333 -0.2798 -0.4364 0.022 Uiso 1 1 calc R U . . .
C19 C -0.7950(2) -0.39137(17) -0.12777(7) 0.0145(3) Uani 1 1 d . . . . .
H19A H -0.8613 -0.4452 -0.1562 0.022 Uiso 1 1 calc R U . . .
H19B H -0.8266 -0.4211 -0.0884 0.022 Uiso 1 1 calc R U . . .
H19C H -0.6750 -0.4102 -0.1340 0.022 Uiso 1 1 calc R U . . .
C1 C -0.72450(19) -0.14263(18) -0.09014(7) 0.0129(3) Uani 1 1 d . . . . .
H1A H -0.7154 -0.0433 -0.1058 0.015 Uiso 1 1 calc R U . . .
C17 C -0.6815(2) -0.14856(18) -0.38350(7) 0.0155(3) Uani 1 1 d . . . . .
H17 H -0.6871 -0.0424 -0.3791 0.019 Uiso 1 1 calc R U . . .
C3 C -0.9728(2) -0.04879(18) -0.03699(7) 0.0133(3) Uani 1 1 d . . . . .
H3A H -0.9472 0.0512 -0.0494 0.016 Uiso 1 1 calc R U . . .
C6 C -1.1363(2) -0.26790(19) -0.16830(7) 0.0145(3) Uani 1 1 d . . . . .
H6A H -1.2527 -0.2372 -0.1594 0.017 Uiso 1 1 calc R U . . .
H6B H -1.1314 -0.3732 -0.1649 0.017 Uiso 1 1 calc R U . . .
O4 O -0.58127(17) -0.45071(15) -0.47667(5) 0.0200(3) Uani 1 1 d . . . . .
H4A H -0.682(4) -0.475(3) -0.4915(11) 0.038(7) Uiso 1 1 d . . . . .
H4B H -0.544(4) -0.531(3) -0.4591(12) 0.050(8) Uiso 1 1 d . . . . .

loop_
_atom_site_aniso_label
_atom_site_aniso_U_11
_atom_site_aniso_U_22
_atom_site_aniso_U_33
_atom_site_aniso_U_23
_atom_site_aniso_U_13
_atom_site_aniso_U_12
O1 0.0114(5) 0.0187(6) 0.0149(6) 0.0008(5) -0.0025(4) 0.0002(5)
O3 0.0202(6) 0.0181(6) 0.0139(6) -0.0009(5) 0.0044(5) -0.0015(5)
O2 0.0167(5) 0.0191(6) 0.0105(5) -0.0044(4) 0.0028(5) -0.0032(5)
C9 0.0121(7) 0.0128(7) 0.0096(7) 0.0000(6) 0.0003(6) -0.0005(6)
C10 0.0118(7) 0.0141(8) 0.0090(7) -0.0003(6) 0.0003(6) 0.0000(6)
C4 0.0122(7) 0.0181(8) 0.0119(7) 0.0021(6) -0.0005(6) 0.0003(6)
C8 0.0112(7) 0.0133(7) 0.0109(7) 0.0000(6) 0.0003(6) 0.0005(6)
C12 0.0147(7) 0.0163(8) 0.0125(7) 0.0002(6) 0.0009(6) -0.0028(7)
C14 0.0140(7) 0.0121(8) 0.0106(7) -0.0001(6) -0.0008(6) 0.0015(6)
C15 0.0166(8) 0.0190(8) 0.0110(7) -0.0009(6) -0.0014(6) 0.0012(6)
C7 0.0114(7) 0.0191(8) 0.0122(7) -0.0017(6) -0.0018(6) 0.0011(6)
C5 0.0119(7) 0.0139(8) 0.0122(7) 0.0024(6) -0.0006(6) -0.0009(6)
C13 0.0138(7) 0.0146(8) 0.0111(7) 0.0006(6) 0.0005(6) -0.0003(6)
C18 0.0157(7) 0.0166(8) 0.0112(7) -0.0001(6) 0.0008(6) 0.0016(6)
C2 0.0149(7) 0.0180(8) 0.0093(7) -0.0011(6) -0.0015(6) -0.0008(6)
C11 0.0117(7) 0.0170(8) 0.0110(7) -0.0007(6) -0.0008(6) -0.0014(6)
C16 0.0194(8) 0.0250(9) 0.0115(8) 0.0021(7) -0.0013(6) 0.0018(7)
C19 0.0157(7) 0.0152(8) 0.0127(7) 0.0012(6) -0.0005(6) -0.0003(6)
C1 0.0115(7) 0.0157(8) 0.0115(7) 0.0004(6) -0.0009(6) 0.0000(6)
C17 0.0201(8) 0.0155(8) 0.0108(7) 0.0013(6) 0.0024(6) 0.0014(6)
C3 0.0150(7) 0.0155(8) 0.0094(7) -0.0009(6) 0.0018(6) -0.0005(6)
C6 0.0115(7) 0.0193(8) 0.0128(8) -0.0030(6) -0.0007(6) -0.0017(6)
O4 0.0194(6) 0.0213(7) 0.0192(6) 0.0010(5) 0.0018(5) -0.0002(5)

loop_
_atom_type_symbol
_atom_type_description
_atom_type_scat_dispersion_real
_atom_type_scat_dispersion_imag
_atom_type_scat_source
C C 0.0181 0.0091 'International Tables Vol C Tables 4.2.6.8 and 6.1.1.4'
H H 0.0000 0.0000 'International Tables Vol C Tables 4.2.6.8 and 6.1.1.4'
O O 0.0492 0.0322 'International Tables Vol C Tables 4.2.6.8 and 6.1.1.4'

loop_
_exptl_crystal_face_index_h
_exptl_crystal_face_index_k
_exptl_crystal_face_index_l
_exptl_crystal_face_perp_dist
-5 -1 -5 0.0443
0 -5 10 0.0420
5 1 4 0.0469
-1 4 -11 0.0603
-5 -1 5 0.0436
0 -5 -9 0.0385
5 1 -4 0.0636
0 5 10 0.0243

loop_
_geom_angle_atom_site_label_1
_geom_angle_atom_site_label_2
_geom_angle_atom_site_label_3
_geom_angle
_geom_angle_site_symmetry_1
_geom_angle_site_symmetry_3
_geom_angle_publ_flag
C1 O1 H1 109.5 . . ?
C17 O3 H3 109.5 . . ?
C3 O2 H2 109.5 . . ?
C10 C9 H9 106.1 . . ?
C8 C9 H9 106.1 . . ?
C8 C9 C10 112.35(12) . . ?
C11 C9 H9 106.1 . . ?
C11 C9 C10 113.82(12) . . ?
C11 C9 C8 111.80(12) . . ?
C5 C10 C9 106.41(13) . . ?
C5 C10 C19 109.16(13) . . ?
C5 C10 C1 109.04(13) . . ?
C19 C10 C9 111.51(13) . . ?
C19 C10 C1 110.20(13) . . ?
C1 C10 C9 110.42(13) . . ?
C5 C4 H4 117.8 . . ?
C5 C4 C3 124.38(15) . . ?
C3 C4 H4 117.8 . . ?
C9 C8 H8 108.7 . . ?
C14 C8 C9 109.00(13) . . ?
C14 C8 H8 108.7 . . ?
C14 C8 C7 110.48(13) . . ?
C7 C8 C9 111.17(13) . . ?
C7 C8 H8 108.7 . . ?
H12A C12 H12B 108.1 . . ?
C13 C12 H12A 109.5 . . ?
C13 C12 H12B 109.5 . . ?
C13 C12 C11 110.88(13) . . ?
C11 C12 H12A 109.5 . . ?
C11 C12 H12B 109.5 . . ?
C8 C14 H14 106.1 . . ?
C8 C14 C15 119.24(14) . . ?
C8 C14 C13 114.22(13) . . ?
C15 C14 H14 106.1 . . ?
C15 C14 C13 104.12(12) . . ?
C13 C14 H14 106.1 . . ?
C14 C15 H15A 111.1 . . ?
C14 C15 H15B 111.1 . . ?
C14 C15 C16 103.30(13) . . ?
H15A C15 H15B 109.1 . . ?
C16 C15 H15A 111.1 . . ?
C16 C15 H15B 111.1 . . ?
C8 C7 H7A 109.3 . . ?
C8 C7 H7B 109.3 . . ?
H7A C7 H7B 107.9 . . ?
C6 C7 C8 111.80(13) . . ?
C6 C7 H7A 109.3 . . ?
C6 C7 H7B 109.3 . . ?
C4 C5 C10 124.56(14) . . ?
C4 C5 C6 119.42(14) . . ?
C6 C5 C10 115.96(14) . . ?
C12 C13 C14 107.82(13) . . ?
C12 C13 C17 115.99(13) . . ?
C14 C13 C17 99.50(12) . . ?
C18 C13 C12 110.53(13) . . ?
C18 C13 C14 113.16(13) . . ?
C18 C13 C17 109.49(13) . . ?
C13 C18 H18A 109.5 . . ?
C13 C18 H18B 109.5 . . ?
C13 C18 H18C 109.5 . . ?
H18A C18 H18B 109.5 . . ?
H18A C18 H18C 109.5 . . ?
H18B C18 H18C 109.5 . . ?
H2A C2 H2B 108.3 . . ?
C1 C2 H2A 109.9 . . ?
C1 C2 H2B 109.9 . . ?
C3 C2 H2A 109.9 . . ?
C3 C2 H2B 109.9 . . ?
C3 C2 C1 109.11(13) . . ?
C9 C11 H11A 109.1 . . ?
C9 C11 H11B 109.1 . . ?
C12 C11 C9 112.66(13) . . ?
C12 C11 H11A 109.1 . . ?
C12 C11 H11B 109.1 . . ?
H11A C11 H11B 107.8 . . ?
C15 C16 H16A 110.4 . . ?
C15 C16 H16B 110.4 . . ?
C15 C16 C17 106.46(13) . . ?
H16A C16 H16B 108.6 . . ?
C17 C16 H16A 110.4 . . ?
C17 C16 H16B 110.4 . . ?
C10 C19 H19A 109.5 . . ?
C10 C19 H19B 109.5 . . ?
C10 C19 H19C 109.5 . . ?
H19A C19 H19B 109.5 . . ?
H19A C19 H19C 109.5 . . ?
H19B C19 H19C 109.5 . . ?
O1 C1 C10 113.51(13) . . ?
O1 C1 C2 109.39(12) . . ?
O1 C1 H1A 106.7 . . ?
C10 C1 H1A 106.7 . . ?
C2 C1 C10 113.28(13) . . ?
C2 C1 H1A 106.7 . . ?
O3 C17 C13 115.46(13) . . ?
O3 C17 C16 113.47(13) . . ?
O3 C17 H17 107.6 . . ?
C13 C17 C16 104.71(13) . . ?
C13 C17 H17 107.6 . . ?
C16 C17 H17 107.6 . . ?
O2 C3 C4 108.08(13) . . ?
O2 C3 C2 112.55(13) . . ?
O2 C3 H3A 109.1 . . ?
C4 C3 C2 108.85(13) . . ?
C4 C3 H3A 109.1 . . ?
C2 C3 H3A 109.1 . . ?
C7 C6 H6A 109.3 . . ?
C7 C6 H6B 109.3 . . ?
C5 C6 C7 111.45(14) . . ?
C5 C6 H6A 109.3 . . ?
C5 C6 H6B 109.3 . . ?
H6A C6 H6B 108.0 . . ?
H4A O4 H4B 104(3) . . ?

loop_
_geom_bond_atom_site_label_1
_geom_bond_atom_site_label_2
_geom_bond_distance
_geom_bond_site_symmetry_2
_geom_bond_publ_flag
O1 H1 0.8400 . ?
O1 C1 1.4378(19) . ?
O3 H3 0.8400 . ?
O3 C17 1.435(2) . ?
O2 H2 0.8400 . ?
O2 C3 1.4439(18) . ?
C9 H9 1.0000 . ?
C9 C10 1.568(2) . ?
C9 C8 1.550(2) . ?
C9 C11 1.544(2) . ?
C10 C5 1.530(2) . ?
C10 C19 1.541(2) . ?
C10 C1 1.564(2) . ?
C4 H4 0.9500 . ?
C4 C5 1.333(2) . ?
C4 C3 1.496(2) . ?
C8 H8 1.0000 . ?
C8 C14 1.526(2) . ?
C8 C7 1.533(2) . ?
C12 H12A 0.9900 . ?
C12 H12B 0.9900 . ?
C12 C13 1.531(2) . ?
C12 C11 1.541(2) . ?
C14 H14 1.0000 . ?
C14 C15 1.536(2) . ?
C14 C13 1.541(2) . ?
C15 H15A 0.9900 . ?
C15 H15B 0.9900 . ?
C15 C16 1.547(2) . ?
C7 H7A 0.9900 . ?
C7 H7B 0.9900 . ?
C7 C6 1.529(2) . ?
C5 C6 1.509(2) . ?
C13 C18 1.530(2) . ?
C13 C17 1.545(2) . ?
C18 H18A 0.9800 . ?
C18 H18B 0.9800 . ?
C18 H18C 0.9800 . ?
C2 H2A 0.9900 . ?
C2 H2B 0.9900 . ?
C2 C1 1.531(2) . ?
C2 C3 1.516(2) . ?
C11 H11A 0.9900 . ?
C11 H11B 0.9900 . ?
C16 H16A 0.9900 . ?
C16 H16B 0.9900 . ?
C16 C17 1.549(2) . ?
C19 H19A 0.9800 . ?
C19 H19B 0.9800 . ?
C19 H19C 0.9800 . ?
C1 H1A 1.0000 . ?
C17 H17 1.0000 . ?
C3 H3A 1.0000 . ?
C6 H6A 0.9900 . ?
C6 H6B 0.9900 . ?
O4 H4A 0.90(3) . ?
O4 H4B 0.90(3) . ?

loop_
_geom_torsion_atom_site_label_1
_geom_torsion_atom_site_label_2
_geom_torsion_atom_site_label_3
_geom_torsion_atom_site_label_4
_geom_torsion
_geom_torsion_site_symmetry_1
_geom_torsion_site_symmetry_2
_geom_torsion_site_symmetry_3
_geom_torsion_site_symmetry_4
_geom_torsion_publ_flag
C9 C10 C5 C4 -121.68(17) . . . . ?
C9 C10 C5 C6 55.51(18) . . . . ?
C9 C10 C1 O1 -82.43(16) . . . . ?
C9 C10 C1 C2 152.03(13) . . . . ?
C9 C8 C14 C15 -178.90(13) . . . . ?
C9 C8 C14 C13 57.15(17) . . . . ?
C9 C8 C7 C6 -53.29(18) . . . . ?
C10 C9 C8 C14 178.89(13) . . . . ?
C10 C9 C8 C7 56.87(17) . . . . ?
C10 C9 C11 C12 -178.53(13) . . . . ?
C10 C5 C6 C7 -54.97(19) . . . . ?
C4 C5 C6 C7 122.38(17) . . . . ?
C8 C9 C10 C5 -55.44(17) . . . . ?
C8 C9 C10 C19 63.49(16) . . . . ?
C8 C9 C10 C1 -173.64(12) . . . . ?
C8 C9 C11 C12 52.84(18) . . . . ?
C8 C14 C15 C16 -164.66(14) . . . . ?
C8 C14 C13 C12 -60.04(18) . . . . ?
C8 C14 C13 C18 62.53(18) . . . . ?
C8 C14 C13 C17 178.60(13) . . . . ?
C8 C7 C6 C5 51.39(19) . . . . ?
C12 C13 C17 O3 79.72(18) . . . . ?
C12 C13 C17 C16 -154.76(14) . . . . ?
C14 C8 C7 C6 -174.45(14) . . . . ?
C14 C15 C16 C17 10.49(17) . . . . ?
C14 C13 C17 O3 -165.01(14) . . . . ?
C14 C13 C17 C16 -39.49(15) . . . . ?
C15 C14 C13 C12 168.25(13) . . . . ?
C15 C14 C13 C18 -69.19(16) . . . . ?
C15 C14 C13 C17 46.88(15) . . . . ?
C15 C16 C17 O3 145.21(14) . . . . ?
C15 C16 C17 C13 18.45(17) . . . . ?
C7 C8 C14 C15 -56.47(19) . . . . ?
C7 C8 C14 C13 179.59(13) . . . . ?
C5 C10 C1 O1 161.00(13) . . . . ?
C5 C10 C1 C2 35.46(18) . . . . ?
C5 C4 C3 O2 -146.11(16) . . . . ?
C5 C4 C3 C2 -23.6(2) . . . . ?
C13 C12 C11 C9 -55.93(18) . . . . ?
C13 C14 C15 C16 -35.93(16) . . . . ?
C18 C13 C17 O3 -46.19(18) . . . . ?
C18 C13 C17 C16 79.34(15) . . . . ?
C11 C9 C10 C5 176.21(14) . . . . ?
C11 C9 C10 C19 -64.86(17) . . . . ?
C11 C9 C10 C1 58.01(17) . . . . ?
C11 C9 C8 C14 -51.71(17) . . . . ?
C11 C9 C8 C7 -173.73(14) . . . . ?
C11 C12 C13 C14 57.08(17) . . . . ?
C11 C12 C13 C18 -67.09(17) . . . . ?
C11 C12 C13 C17 167.54(13) . . . . ?
C19 C10 C5 C4 117.86(18) . . . . ?
C19 C10 C5 C6 -64.95(18) . . . . ?
C19 C10 C1 O1 41.20(17) . . . . ?
C19 C10 C1 C2 -84.34(16) . . . . ?
C1 C10 C5 C4 -2.6(2) . . . . ?
C1 C10 C5 C6 174.61(13) . . . . ?
C1 C2 C3 O2 174.27(13) . . . . ?
C1 C2 C3 C4 54.47(17) . . . . ?
C3 C4 C5 C10 -3.2(3) . . . . ?
C3 C4 C5 C6 179.70(15) . . . . ?
C3 C2 C1 O1 168.67(13) . . . . ?
C3 C2 C1 C10 -63.60(17) . . . . ?

loop_
_exptl_oxdiff_crystal_face_indexfrac_h
_exptl_oxdiff_crystal_face_indexfrac_k
_exptl_oxdiff_crystal_face_indexfrac_l
_exptl_oxdiff_crystal_face_x
_exptl_oxdiff_crystal_face_y
_exptl_oxdiff_crystal_face_z
-4.7610 -1.1149 -5.0657 -0.4439 0.1048 0.8899
0.1517 -4.5243 9.9604 0.9114 -0.2201 0.3477
4.7785 1.4511 4.3707 0.3802 -0.0894 -0.9206
-1.2810 4.0007 -10.6050 -0.9657 0.2326 -0.1152
-4.8057 -0.8067 5.0934 0.1167 0.4932 0.8621
-0.4146 -4.7435 -9.2414 -0.2065 -0.8539 0.4778
4.8400 1.3548 -4.0064 -0.0924 -0.3927 -0.9150
-0.1285 4.6055 9.7198 0.2175 0.9006 -0.3763
